data_4063985
loop_
_publ_author_name
'Pinkas, Ji\<r\'i'
'C\'isa\<rov\'a, Ivana'
'Hor\'a\<cek, Michal'
'Kubi\<sta, Ji\<r\'i'
'Mach, Karel'

_publ_section_title
;
 Reactions of Hydrogen Sulfide with Singly and Doubly Tucked-in
 Titanocenes
;
_journal_issue 5
_journal_name_full Organometallics
_journal_page_first 1034
_journal_paper_doi 10.1021/om1010726
_journal_volume 30
_journal_year 2011
_chemical_compound_source 'synthesized by the authors'
_chemical_formula_moiety 'C24 H41 S Si2 Ti'
_chemical_formula_sum 'C24 H41 S Si2 Ti'
_chemical_formula_weight 465.71
_chemical_name_systematic
; 
 ? 
;
_space_group_IT_number 2
_symmetry_cell_setting triclinic
_symmetry_space_group_name_Hall '-P 1'
_symmetry_space_group_name_H-M 'P -1'
_atom_sites_solution_hydrogens difmap
_atom_sites_solution_primary direct
_atom_sites_solution_secondary difmap
_audit_creation_method SHELXL-97
_cell_angle_alpha 84.3085(11)
_cell_angle_beta 77.8313(14)
_cell_angle_gamma 68.3827(12)
_cell_formula_units_Z 2
_cell_length_a 8.7470(2)
_cell_length_b 9.7057(2)
_cell_length_c 16.4333(4)
_cell_measurement_reflns_used 5586
_cell_measurement_temperature 150(2)
_cell_measurement_theta_max 27.5
_cell_measurement_theta_min 1
_cell_volume 1267.50(5)
_computing_cell_refinement 'COLLECT and DENZO'
_computing_data_collection 'COLLECT (Hooft, 1998) and DENZO (Otwinowski & Minor, 1997)'
_computing_data_reduction 'COLLECT and DENZO'
_computing_structure_refinement 'SHELXL-97 (Sheldrick, 1997)'
_computing_structure_solution 'SIR92 (Altomare et al., 1994)'
_diffrn_ambient_temperature 150(2)
_diffrn_detector_area_resol_mean 9.091
_diffrn_measured_fraction_theta_full 0.998
_diffrn_measured_fraction_theta_max 0.998
_diffrn_measurement_device_type 'Nonius KappaCCD area detector'
_diffrn_measurement_method '\f and \w scans to fill the Ewald sphere'
_diffrn_radiation_monochromator graphite
_diffrn_radiation_source 'fine-focus sealed tube'
_diffrn_radiation_type MoK\a
_diffrn_radiation_wavelength 0.71073
_diffrn_reflns_av_R_equivalents 0.0260
_diffrn_reflns_av_sigmaI/netI 0.0241
_diffrn_reflns_limit_h_max 11
_diffrn_reflns_limit_h_min -11
_diffrn_reflns_limit_k_max 12
_diffrn_reflns_limit_k_min -12
_diffrn_reflns_limit_l_max 21
_diffrn_reflns_limit_l_min -21
_diffrn_reflns_number 25447
_diffrn_reflns_theta_full 27.48
_diffrn_reflns_theta_max 27.48
_diffrn_reflns_theta_min 1.27
_diffrn_standards_number 0
_exptl_absorpt_coefficient_mu 0.523
_exptl_absorpt_correction_type none
_exptl_crystal_colour 'deep  blue'
_exptl_crystal_density_diffrn 1.220
_exptl_crystal_density_method 'not measured'
_exptl_crystal_description prism
_exptl_crystal_F_000 502
_exptl_crystal_size_max 0.5
_exptl_crystal_size_mid 0.4
_exptl_crystal_size_min 0.3
_refine_diff_density_max 0.261
_refine_diff_density_min -0.422
_refine_diff_density_rms 0.073
_refine_ls_extinction_method none
_refine_ls_goodness_of_fit_ref 1.059
_refine_ls_hydrogen_treatment constr
_refine_ls_matrix_type full
_refine_ls_number_parameters 265
_refine_ls_number_reflns 5827
_refine_ls_number_restraints 0
_refine_ls_restrained_S_all 1.059
_refine_ls_R_factor_all 0.0374
_refine_ls_R_factor_gt 0.0321
_refine_ls_shift/su_max 0.002
_refine_ls_shift/su_mean 0.000
_refine_ls_structure_factor_coef Fsqd
_refine_ls_weighting_details 'calc w=1/[\s^2^(Fo^2^)+(0.0447P)^2^+0.5831P] where P=(Fo^2^+2Fc^2^)/3'
_refine_ls_weighting_scheme calc
_refine_ls_wR_factor_gt 0.0853
_refine_ls_wR_factor_ref 0.0883
_reflns_number_gt 5145
_reflns_number_total 5827
_reflns_threshold_expression I>2\s(I)
_cod_data_source_file om1010726_si_002.cif
_cod_data_source_block structure_7_ansc2sh-mach
_cod_database_code 4063985

loop_
_symmetry_equiv_pos_as_xyz
'x, y, z'
'-x, -y, -z'

loop_
_atom_site_label
_atom_site_type_symbol
_atom_site_fract_x
_atom_site_fract_y
_atom_site_fract_z
_atom_site_U_iso_or_equiv
_atom_site_adp_type
_atom_site_occupancy
_atom_site_symmetry_multiplicity
_atom_site_calc_flag
_atom_site_refinement_flags
Ti1 Ti 0.13012(3) 0.42636(3) 0.738843(15) 0.01694(8) Uani 1 1 d .
S1 S 0.31190(5) 0.56543(5) 0.70000(3) 0.03160(11) Uani 1 1 d .
H1 H 0.3410 0.5870 0.7528 0.038 Uiso 1 1 d R
Si1 Si 0.16564(5) 0.06170(4) 0.63954(3) 0.02068(10) Uani 1 1 d .
Si2 Si 0.34214(5) 0.06783(5) 0.85159(3) 0.02273(10) Uani 1 1 d .
C1 C -0.06054(17) 0.37959(16) 0.66972(9) 0.0191(3) Uani 1 1 d .
C2 C -0.05497(18) 0.52062(16) 0.64192(9) 0.0207(3) Uani 1 1 d .
C3 C 0.10804(19) 0.49912(17) 0.59475(9) 0.0210(3) Uani 1 1 d .
C4 C 0.20574(18) 0.34658(16) 0.59864(9) 0.0206(3) Uani 1 1 d .
C5 C 0.10250(17) 0.26844(16) 0.64495(9) 0.0188(3) Uani 1 1 d .
C6 C -0.22318(18) 0.35638(19) 0.70388(10) 0.0263(3) Uani 1 1 d .
H6A H -0.2924 0.4321 0.7450 0.039 Uiso 1 1 calc R
H6B H -0.2003 0.2578 0.7305 0.039 Uiso 1 1 calc R
H6C H -0.2827 0.3642 0.6584 0.039 Uiso 1 1 calc R
C7 C -0.2007(2) 0.66535(18) 0.64928(11) 0.0306(4) Uani 1 1 d .
H7A H -0.2405 0.6903 0.5963 0.046 Uiso 1 1 calc R
H7B H -0.1653 0.7437 0.6628 0.046 Uiso 1 1 calc R
H7C H -0.2914 0.6563 0.6935 0.046 Uiso 1 1 calc R
C8 C 0.1561(2) 0.61552(19) 0.53985(10) 0.0286(3) Uani 1 1 d .
H8A H 0.2784 0.5837 0.5253 0.043 Uiso 1 1 calc R
H8B H 0.1113 0.7091 0.5695 0.043 Uiso 1 1 calc R
H8C H 0.1098 0.6298 0.4890 0.043 Uiso 1 1 calc R
C9 C 0.38769(19) 0.28022(18) 0.55832(10) 0.0277(3) Uani 1 1 d .
H9A H 0.3964 0.2575 0.5003 0.042 Uiso 1 1 calc R
H9B H 0.4420 0.1889 0.5886 0.042 Uiso 1 1 calc R
H9C H 0.4429 0.3511 0.5598 0.042 Uiso 1 1 calc R
C10 C 0.01505(18) 0.31478(17) 0.85979(9) 0.0215(3) Uani 1 1 d .
C11 C -0.05445(19) 0.46970(18) 0.87205(9) 0.0243(3) Uani 1 1 d .
C12 C 0.0775(2) 0.51793(18) 0.87844(9) 0.0247(3) Uani 1 1 d .
C13 C 0.22829(19) 0.39367(17) 0.86805(9) 0.0223(3) Uani 1 1 d .
C14 C 0.19405(18) 0.26520(17) 0.85319(9) 0.0206(3) Uani 1 1 d .
C15 C -0.0841(2) 0.21421(19) 0.87306(10) 0.0281(3) Uani 1 1 d .
H15A H -0.0788 0.1657 0.9281 0.042 Uiso 1 1 calc R
H15B H -0.0371 0.1388 0.8301 0.042 Uiso 1 1 calc R
H15C H -0.2009 0.2725 0.8696 0.042 Uiso 1 1 calc R
C16 C -0.2371(2) 0.5659(2) 0.88719(11) 0.0349(4) Uani 1 1 d .
H16A H -0.3011 0.5159 0.8675 0.052 Uiso 1 1 calc R
H16B H -0.2518 0.6608 0.8570 0.052 Uiso 1 1 calc R
H16C H -0.2775 0.5835 0.9469 0.052 Uiso 1 1 calc R
C17 C 0.0521(2) 0.6729(2) 0.89963(11) 0.0345(4) Uani 1 1 d .
H17A H -0.0023 0.6906 0.9582 0.052 Uiso 1 1 calc R
H17B H -0.0189 0.7440 0.8641 0.052 Uiso 1 1 calc R
H17C H 0.1607 0.6852 0.8905 0.052 Uiso 1 1 calc R
C18 C 0.3948(2) 0.3931(2) 0.88000(10) 0.0287(3) Uani 1 1 d .
H18A H 0.3846 0.4940 0.8906 0.043 Uiso 1 1 calc R
H18B H 0.4791 0.3569 0.8297 0.043 Uiso 1 1 calc R
H18C H 0.4290 0.3280 0.9275 0.043 Uiso 1 1 calc R
C19 C 0.3463(2) -0.04856(17) 0.69149(10) 0.0271(3) Uani 1 1 d .
H19A H 0.3854 -0.1458 0.6685 0.033 Uiso 1 1 d R
H19B H 0.4398 -0.0142 0.6725 0.033 Uiso 1 1 d R
C20 C 0.3082(2) -0.06430(18) 0.78754(11) 0.0278(3) Uani 1 1 d .
H20A H 0.3873 -0.1611 0.8041 0.033 Uiso 1 1 d R
H20B H 0.1997 -0.0732 0.8085 0.033 Uiso 1 1 d R
C21 C 0.2274(2) 0.01545(18) 0.52621(10) 0.0295(3) Uani 1 1 d .
H21A H 0.3242 0.0433 0.5009 0.044 Uiso 1 1 calc R
H21B H 0.1335 0.0702 0.4981 0.044 Uiso 1 1 calc R
H21C H 0.2567 -0.0912 0.5205 0.044 Uiso 1 1 calc R
C22 C -0.0081(2) -0.01091(19) 0.68035(11) 0.0288(3) Uani 1 1 d .
H22A H 0.0361 -0.1192 0.6773 0.043 Uiso 1 1 calc R
H22B H -0.0955 0.0308 0.6467 0.043 Uiso 1 1 calc R
H22C H -0.0555 0.0178 0.7384 0.043 Uiso 1 1 calc R
C23 C 0.5651(2) 0.0530(2) 0.81285(12) 0.0335(4) Uani 1 1 d .
H23A H 0.6045 0.0880 0.8555 0.050 Uiso 1 1 calc R
H23B H 0.5722 0.1140 0.7620 0.050 Uiso 1 1 calc R
H23C H 0.6351 -0.0506 0.8008 0.050 Uiso 1 1 calc R
C24 C 0.3158(2) -0.0051(2) 0.96159(12) 0.0385(4) Uani 1 1 d .
H24A H 0.3961 -0.1065 0.9647 0.058 Uiso 1 1 calc R
H24B H 0.2016 -0.0050 0.9797 0.058 Uiso 1 1 calc R
H24C H 0.3360 0.0581 0.9979 0.058 Uiso 1 1 calc R

loop_
_atom_site_aniso_label
_atom_site_aniso_U_11
_atom_site_aniso_U_22
_atom_site_aniso_U_33
_atom_site_aniso_U_23
_atom_site_aniso_U_13
_atom_site_aniso_U_12
Ti1 0.01726(13) 0.01703(13) 0.01640(13) 0.00030(9) -0.00188(9) -0.00686(10)
S1 0.0329(2) 0.0325(2) 0.0362(2) 0.00359(17) -0.00593(17) -0.02096(18)
Si1 0.0206(2) 0.0168(2) 0.0244(2) -0.00272(15) -0.00363(16) -0.00609(16)
Si2 0.0221(2) 0.0227(2) 0.0242(2) 0.00588(16) -0.00672(16) -0.00936(17)
C1 0.0179(7) 0.0208(7) 0.0174(6) -0.0015(5) -0.0031(5) -0.0055(6)
C2 0.0215(7) 0.0199(7) 0.0187(7) -0.0007(5) -0.0048(5) -0.0046(6)
C3 0.0253(7) 0.0211(7) 0.0173(7) -0.0008(5) -0.0039(6) -0.0092(6)
C4 0.0211(7) 0.0213(7) 0.0189(7) -0.0031(5) -0.0002(5) -0.0084(6)
C5 0.0187(7) 0.0183(7) 0.0193(7) -0.0024(5) -0.0021(5) -0.0069(5)
C6 0.0179(7) 0.0318(9) 0.0282(8) -0.0011(6) -0.0025(6) -0.0088(6)
C7 0.0296(8) 0.0224(8) 0.0340(9) -0.0004(7) -0.0081(7) -0.0013(7)
C8 0.0403(9) 0.0272(8) 0.0205(7) 0.0031(6) -0.0045(6) -0.0164(7)
C9 0.0232(7) 0.0268(8) 0.0300(8) -0.0059(6) 0.0049(6) -0.0095(6)
C10 0.0224(7) 0.0276(8) 0.0152(6) 0.0020(5) -0.0010(5) -0.0119(6)
C11 0.0245(7) 0.0290(8) 0.0165(7) -0.0021(6) 0.0014(6) -0.0087(6)
C12 0.0307(8) 0.0258(8) 0.0182(7) -0.0032(6) -0.0012(6) -0.0121(6)
C13 0.0263(7) 0.0268(8) 0.0165(7) 0.0009(6) -0.0036(6) -0.0132(6)
C14 0.0223(7) 0.0237(7) 0.0171(6) 0.0035(5) -0.0043(5) -0.0105(6)
C15 0.0276(8) 0.0340(9) 0.0267(8) 0.0036(7) -0.0036(6) -0.0177(7)
C16 0.0253(8) 0.0384(10) 0.0323(9) -0.0076(7) 0.0030(7) -0.0043(7)
C17 0.0431(10) 0.0300(9) 0.0310(9) -0.0086(7) -0.0024(7) -0.0142(8)
C18 0.0311(8) 0.0350(9) 0.0268(8) 0.0021(7) -0.0106(7) -0.0174(7)
C19 0.0263(8) 0.0194(7) 0.0340(9) -0.0026(6) -0.0073(6) -0.0049(6)
C20 0.0294(8) 0.0201(8) 0.0355(9) 0.0060(6) -0.0120(7) -0.0090(6)
C21 0.0332(9) 0.0236(8) 0.0286(8) -0.0073(6) -0.0023(7) -0.0070(7)
C22 0.0287(8) 0.0271(8) 0.0341(9) -0.0049(7) -0.0037(7) -0.0141(7)
C23 0.0242(8) 0.0359(10) 0.0400(10) -0.0011(8) -0.0055(7) -0.0105(7)
C24 0.0418(10) 0.0397(10) 0.0328(9) 0.0144(8) -0.0117(8) -0.0144(8)

loop_
_atom_type_symbol
_atom_type_description
_atom_type_scat_dispersion_real
_atom_type_scat_dispersion_imag
_atom_type_scat_source
C C 0.0033 0.0016 'International Tables Vol C Tables 4.2.6.8 and 6.1.1.4'
H H 0.0000 0.0000 'International Tables Vol C Tables 4.2.6.8 and 6.1.1.4'
Si Si 0.0817 0.0704 'International Tables Vol C Tables 4.2.6.8 and 6.1.1.4'
Ti Ti 0.2776 0.4457 'International Tables Vol C Tables 4.2.6.8 and 6.1.1.4'
S S 0.1246 0.1234 'International Tables Vol C Tables 4.2.6.8 and 6.1.1.4'

loop_
_geom_angle_atom_site_label_1
_geom_angle_atom_site_label_2
_geom_angle_atom_site_label_3
_geom_angle
C14 Ti1 C10 35.50(5)
C14 Ti1 C4 123.49(5)
C10 Ti1 C4 128.37(5)
C14 Ti1 C5 101.73(5)
C10 Ti1 C5 94.13(5)
C4 Ti1 C5 35.13(5)
C14 Ti1 C2 145.53(5)
C10 Ti1 C2 112.86(5)
C4 Ti1 C2 57.56(5)
C5 Ti1 C2 58.34(5)
C14 Ti1 C1 112.96(5)
C10 Ti1 C1 86.77(5)
C4 Ti1 C1 57.42(5)
C5 Ti1 C1 35.05(5)
C2 Ti1 C1 34.40(5)
C14 Ti1 S1 112.54(4)
C10 Ti1 S1 139.37(4)
C4 Ti1 S1 87.67(4)
C5 Ti1 S1 122.62(4)
C2 Ti1 S1 101.90(4)
C1 Ti1 S1 133.01(4)
C14 Ti1 C11 58.71(5)
C10 Ti1 C11 34.45(5)
C4 Ti1 C11 151.90(5)
C5 Ti1 C11 118.60(5)
C2 Ti1 C11 103.68(5)
C1 Ti1 C11 95.01(5)
S1 Ti1 C11 118.39(4)
C14 Ti1 C13 35.24(5)
C10 Ti1 C13 57.30(5)
C4 Ti1 C13 143.60(5)
C5 Ti1 C13 135.87(5)
C2 Ti1 C13 158.84(5)
C1 Ti1 C13 144.03(5)
S1 Ti1 C13 82.78(4)
C11 Ti1 C13 57.02(5)
C14 Ti1 C3 157.36(5)
C10 Ti1 C3 143.43(5)
C4 Ti1 C3 34.14(5)
C5 Ti1 C3 57.66(5)
C2 Ti1 C3 34.34(5)
C1 Ti1 C3 56.69(5)
S1 Ti1 C3 76.63(4)
C11 Ti1 C3 136.79(5)
C13 Ti1 C3 159.27(5)
C14 Ti1 C12 58.20(5)
C10 Ti1 C12 56.91(5)
C4 Ti1 C12 173.84(5)
C5 Ti1 C12 150.71(5)
C2 Ti1 C12 125.11(5)
C1 Ti1 C12 128.28(5)
S1 Ti1 C12 86.29(4)
C11 Ti1 C12 34.20(5)
C13 Ti1 C12 33.96(5)
C3 Ti1 C12 144.44(5)
Ti1 S1 H1 107.7
C19 Si1 C22 107.66(8)
C19 Si1 C21 108.12(8)
C22 Si1 C21 104.27(8)
C19 Si1 C5 114.60(7)
C22 Si1 C5 114.69(7)
C21 Si1 C5 106.82(7)
C24 Si2 C14 106.33(8)
C24 Si2 C23 109.99(9)
C14 Si2 C23 111.87(8)
C24 Si2 C20 105.81(8)
C14 Si2 C20 117.32(7)
C23 Si2 C20 105.28(8)
C2 C1 C5 109.19(12)
C2 C1 C6 121.96(13)
C5 C1 C6 127.80(13)
C2 C1 Ti1 72.52(8)
C5 C1 Ti1 72.08(8)
C6 C1 Ti1 130.84(10)
C1 C2 C3 107.72(13)
C1 C2 C7 126.47(14)
C3 C2 C7 125.23(14)
C1 C2 Ti1 73.08(8)
C3 C2 Ti1 74.44(8)
C7 C2 Ti1 125.09(10)
C4 C3 C2 108.15(13)
C4 C3 C8 126.48(14)
C2 C3 C8 124.69(14)
C4 C3 Ti1 71.12(8)
C2 C3 Ti1 71.22(8)
C8 C3 Ti1 130.73(10)
C3 C4 C5 108.99(12)
C3 C4 C9 124.13(13)
C5 C4 C9 126.86(14)
C3 C4 Ti1 74.73(8)
C5 C4 Ti1 72.50(8)
C9 C4 Ti1 120.07(10)
C4 C5 C1 105.79(12)
C4 C5 Si1 121.88(10)
C1 C5 Si1 129.75(10)
C4 C5 Ti1 72.37(8)
C1 C5 Ti1 72.86(8)
Si1 C5 Ti1 133.57(7)
C1 C6 H6A 109.5
C1 C6 H6B 109.5
H6A C6 H6B 109.5
C1 C6 H6C 109.5
H6A C6 H6C 109.5
H6B C6 H6C 109.5
C2 C7 H7A 109.5
C2 C7 H7B 109.5
H7A C7 H7B 109.5
C2 C7 H7C 109.5
H7A C7 H7C 109.5
H7B C7 H7C 109.5
C3 C8 H8A 109.5
C3 C8 H8B 109.5
H8A C8 H8B 109.5
C3 C8 H8C 109.5
H8A C8 H8C 109.5
H8B C8 H8C 109.5
C4 C9 H9A 109.5
C4 C9 H9B 109.5
H9A C9 H9B 109.5
C4 C9 H9C 109.5
H9A C9 H9C 109.5
H9B C9 H9C 109.5
C11 C10 C14 109.08(13)
C11 C10 C15 124.69(14)
C14 C10 C15 124.60(14)
C11 C10 Ti1 73.57(8)
C14 C10 Ti1 70.94(8)
C15 C10 Ti1 133.18(10)
C10 C11 C12 107.88(14)
C10 C11 C16 127.12(15)
C12 C11 C16 124.55(15)
C10 C11 Ti1 71.98(8)
C12 C11 Ti1 74.14(8)
C16 C11 Ti1 125.62(11)
C13 C12 C11 108.02(14)
C13 C12 C17 127.75(15)
C11 C12 C17 124.05(15)
C13 C12 Ti1 71.88(8)
C11 C12 Ti1 71.67(8)
C17 C12 Ti1 125.85(11)
C12 C13 C14 109.27(13)
C12 C13 C18 125.01(14)
C14 C13 C18 125.41(14)
C12 C13 Ti1 74.16(9)
C14 C13 Ti1 70.19(8)
C18 C13 Ti1 126.91(10)
C13 C14 C10 105.59(13)
C13 C14 Si2 126.58(11)
C10 C14 Si2 126.34(11)
C13 C14 Ti1 74.58(8)
C10 C14 Ti1 73.56(8)
Si2 C14 Ti1 127.65(7)
C10 C15 H15A 109.5
C10 C15 H15B 109.5
H15A C15 H15B 109.5
C10 C15 H15C 109.5
H15A C15 H15C 109.5
H15B C15 H15C 109.5
C11 C16 H16A 109.5
C11 C16 H16B 109.5
H16A C16 H16B 109.5
C11 C16 H16C 109.5
H16A C16 H16C 109.5
H16B C16 H16C 109.5
C12 C17 H17A 109.5
C12 C17 H17B 109.5
H17A C17 H17B 109.5
C12 C17 H17C 109.5
H17A C17 H17C 109.5
H17B C17 H17C 109.5
C13 C18 H18A 109.5
C13 C18 H18B 109.5
H18A C18 H18B 109.5
C13 C18 H18C 109.5
H18A C18 H18C 109.5
H18B C18 H18C 109.5
C20 C19 Si1 116.89(11)
C20 C19 H19A 108.4
Si1 C19 H19A 104.1
C20 C19 H19B 111.5
Si1 C19 H19B 110.7
H19A C19 H19B 104.2
C19 C20 Si2 118.86(11)
C19 C20 H20A 108.2
Si2 C20 H20A 101.8
C19 C20 H20B 112.7
Si2 C20 H20B 110.6
H20A C20 H20B 102.8
Si1 C21 H21A 109.5
Si1 C21 H21B 109.5
H21A C21 H21B 109.5
Si1 C21 H21C 109.5
H21A C21 H21C 109.5
H21B C21 H21C 109.5
Si1 C22 H22A 109.5
Si1 C22 H22B 109.5
H22A C22 H22B 109.5
Si1 C22 H22C 109.5
H22A C22 H22C 109.5
H22B C22 H22C 109.5
Si2 C23 H23A 109.5
Si2 C23 H23B 109.5
H23A C23 H23B 109.5
Si2 C23 H23C 109.5
H23A C23 H23C 109.5
H23B C23 H23C 109.5
Si2 C24 H24A 109.5
Si2 C24 H24B 109.5
H24A C24 H24B 109.5
Si2 C24 H24C 109.5
H24A C24 H24C 109.5
H24B C24 H24C 109.5

loop_
_geom_bond_atom_site_label_1
_geom_bond_atom_site_label_2
_geom_bond_distance
Ti1 C14 2.3464(14)
Ti1 C10 2.3810(14)
Ti1 C4 2.3832(14)
Ti1 C5 2.3848(14)
Ti1 C2 2.3878(14)
Ti1 C1 2.3951(14)
Ti1 S1 2.3958(5)
Ti1 C11 2.4015(15)
Ti1 C13 2.4043(15)
Ti1 C3 2.4297(14)
Ti1 C12 2.4336(15)
S1 H1 1.0151
Si1 C19 1.8745(16)
Si1 C22 1.8765(16)
Si1 C21 1.8774(17)
Si1 C5 1.8809(15)
Si2 C24 1.8742(18)
Si2 C14 1.8750(16)
Si2 C23 1.8753(17)
Si2 C20 1.8763(17)
C1 C2 1.414(2)
C1 C5 1.4395(19)
C1 C6 1.505(2)
C2 C3 1.423(2)
C2 C7 1.504(2)
C3 C4 1.414(2)
C3 C8 1.501(2)
C4 C5 1.4388(19)
C4 C9 1.507(2)
C6 H6A 0.9800
C6 H6B 0.9800
C6 H6C 0.9800
C7 H7A 0.9800
C7 H7B 0.9800
C7 H7C 0.9800
C8 H8A 0.9800
C8 H8B 0.9800
C8 H8C 0.9800
C9 H9A 0.9800
C9 H9B 0.9800
C9 H9C 0.9800
C10 C11 1.416(2)
C10 C14 1.442(2)
C10 C15 1.501(2)
C11 C12 1.422(2)
C11 C16 1.505(2)
C12 C13 1.413(2)
C12 C17 1.502(2)
C13 C14 1.439(2)
C13 C18 1.508(2)
C15 H15A 0.9800
C15 H15B 0.9800
C15 H15C 0.9800
C16 H16A 0.9800
C16 H16B 0.9800
C16 H16C 0.9800
C17 H17A 0.9800
C17 H17B 0.9800
C17 H17C 0.9800
C18 H18A 0.9800
C18 H18B 0.9800
C18 H18C 0.9800
C19 C20 1.547(2)
C19 H19A 0.9636
C19 H19B 0.9751
C20 H20A 0.9928
C20 H20B 0.9718
C21 H21A 0.9800
C21 H21B 0.9800
C21 H21C 0.9800
C22 H22A 0.9800
C22 H22B 0.9800
C22 H22C 0.9800
C23 H23A 0.9800
C23 H23B 0.9800
C23 H23C 0.9800
C24 H24A 0.9800
C24 H24B 0.9800
C24 H24C 0.9800
